data_7031539
loop_
_publ_author_name
'Mobin, Shaikh M.'
'Mohammad, Akbar'

_publ_section_title
;
 Retention of single crystals of two Co(ii) complexes during chemical
 reactions and rearrangement.
;
_journal_issue 34
_journal_name_full 'Dalton transactions (Cambridge, England : 2003)'
_journal_page_first 13032
_journal_paper_doi 10.1039/c4dt01312c
_journal_volume 43
_journal_year 2014
_chemical_formula_sum 'C7 H17 Co N O9 S'
_chemical_formula_weight 350.21
_chemical_name_systematic
;
 ?
;
_space_group_IT_number 4
_symmetry_cell_setting monoclinic
_symmetry_space_group_name_Hall 'P 2yb'
_symmetry_space_group_name_H-M 'P 1 21 1'
_atom_sites_solution_hydrogens geom
_atom_sites_solution_primary direct
_atom_sites_solution_secondary difmap
_audit_creation_method SHELXL-97
_cell_angle_alpha 90.00
_cell_angle_beta 92.156(4)
_cell_angle_gamma 90.00
_cell_formula_units_Z 2
_cell_length_a 9.3343(4)
_cell_length_b 6.9370(2)
_cell_length_c 10.5740(4)
_cell_measurement_reflns_used 4668
_cell_measurement_temperature 150(2)
_cell_measurement_theta_max 32.3023
_cell_measurement_theta_min 3.5016
_cell_volume 684.20(4)
_computing_cell_refinement 'CrysAlis RED, Oxford Diffraction Ltd.,'
_computing_data_collection 'CrysAlis CCD, Oxford Diffraction Ltd.,'
_computing_data_reduction 'CrysAlis RED, Oxford Diffraction Ltd.,'
_computing_molecular_graphics Ortep3
_computing_publication_material Shelx97
_computing_structure_refinement 'SHELXL-97 (Sheldrick, 1997)'
_computing_structure_solution 'SHELXS-97 (Sheldrick, 1997)'
_diffrn_ambient_temperature 150(2)
_diffrn_detector_area_resol_mean 15.9948
_diffrn_measured_fraction_theta_full 0.997
_diffrn_measured_fraction_theta_max 0.997
_diffrn_measurement_device_type 'OXFORD DIFFRACTION XCALIBUR-S'
_diffrn_measurement_method \w/q-scan
_diffrn_radiation_monochromator graphite
_diffrn_radiation_source 'Enhance (Mo) X-ray Source'
_diffrn_radiation_type MoK\a
_diffrn_radiation_wavelength 0.71073
_diffrn_reflns_av_R_equivalents 0.0215
_diffrn_reflns_av_unetI/netI 0.0242
_diffrn_reflns_limit_h_max 11
_diffrn_reflns_limit_h_min -11
_diffrn_reflns_limit_k_max 8
_diffrn_reflns_limit_k_min -8
_diffrn_reflns_limit_l_max 12
_diffrn_reflns_limit_l_min -12
_diffrn_reflns_number 4116
_diffrn_reflns_theta_full 24.99
_diffrn_reflns_theta_max 24.99
_diffrn_reflns_theta_min 3.51
_exptl_absorpt_coefficient_mu 1.446
_exptl_absorpt_correction_T_max 0.7511
_exptl_absorpt_correction_T_min 0.6877
_exptl_absorpt_correction_type multi-scan
_exptl_absorpt_process_details
;
CrysAlis RED, Oxford Diffraction Ltd.,
Version 1.171.31.7 (release 18-10-2006 CrysAlis171 .NET)
(compiled Oct 18 2006,16:28:17)
Empirical absorption correction using spherical harmonics,
 implemented in SCALE3 ABSPACK scaling algorithm.
;
_exptl_crystal_colour ornage
_exptl_crystal_density_diffrn 1.700
_exptl_crystal_density_method 'not measured'
_exptl_crystal_description block
_exptl_crystal_F_000 362
_exptl_crystal_size_max 0.28
_exptl_crystal_size_mid 0.26
_exptl_crystal_size_min 0.21
_refine_diff_density_max 0.401
_refine_diff_density_min -0.421
_refine_diff_density_rms 0.058
_refine_ls_abs_structure_details 'Flack H D (1983), Acta Cryst. A39, 876-881'
_refine_ls_abs_structure_Flack 0.106(17)
_refine_ls_extinction_coef 0.027(3)
_refine_ls_extinction_expression Fc^*^=kFc[1+0.001xFc^2^\l^3^/sin(2\q)]^-1/4^
_refine_ls_extinction_method SHELXL
_refine_ls_goodness_of_fit_ref 1.109
_refine_ls_hydrogen_treatment mixed
_refine_ls_matrix_type full
_refine_ls_number_parameters 210
_refine_ls_number_reflns 2304
_refine_ls_number_restraints 12
_refine_ls_restrained_S_all 1.117
_refine_ls_R_factor_all 0.0279
_refine_ls_R_factor_gt 0.0260
_refine_ls_shift/su_max 0.001
_refine_ls_shift/su_mean 0.000
_refine_ls_structure_factor_coef Fsqd
_refine_ls_weighting_details 'calc w=1/[\s^2^(Fo^2^)+(0.0437P)^2^+0.1731P] where P=(Fo^2^+2Fc^2^)/3'
_refine_ls_weighting_scheme calc
_refine_ls_wR_factor_gt 0.0690
_refine_ls_wR_factor_ref 0.0699
_reflns_number_gt 2177
_reflns_number_total 2304
_reflns_threshold_expression >2sigma(I)
_cod_data_source_file c4dt01312c2.cif
_cod_data_source_block smm021b
_cod_depositor_comments
;
The following automatic conversions were performed:

'_symmetry_cell_setting' value 'Monoclinic' changed to 'monoclinic'
according to
/usr/data/users/saulius/crontab/automatic-downloads/rss-feeds/RSC/lib/dictionaries/cif_core.dic
dictionary named 'cif_core.dic' version 2.4.2 from 2011-04-26.

Automatic conversion script
Id: cif_fix_values 2281 2013-09-26 08:29:07Z andrius 

 Adding full bibliography for 7031539--7031543.cif.
;
_cod_original_sg_symbol_H-M 'P 21'
_cod_database_code 7031539

loop_
_symmetry_equiv_pos_as_xyz
'x, y, z'
'-x, y+1/2, -z'

loop_
_atom_site_label
_atom_site_type_symbol
_atom_site_fract_x
_atom_site_fract_y
_atom_site_fract_z
_atom_site_U_iso_or_equiv
_atom_site_adp_type
_atom_site_occupancy
_atom_site_symmetry_multiplicity
_atom_site_calc_flag
_atom_site_refinement_flags
Co1 Co 0.25866(3) 0.29158(6) 0.71490(3) 0.01628(14) Uani 1 1 d .
S1 S -0.26886(7) 0.27246(13) 0.58054(6) 0.01605(18) Uani 1 1 d .
O1 O 0.4252(3) 0.1031(4) 0.7550(3) 0.0318(7) Uani 1 1 d D
O2 O 0.3986(3) 0.5343(4) 0.7217(3) 0.0220(6) Uani 1 1 d D
O3 O 0.0938(3) 0.4957(4) 0.6803(3) 0.0213(6) Uani 1 1 d D
O4 O 0.1129(3) 0.0621(4) 0.6885(3) 0.0210(6) Uani 1 1 d D
O5 O 0.2975(3) 0.2739(5) 0.5234(2) 0.0278(5) Uani 1 1 d D
O6 O -0.1340(2) 0.2634(4) 0.6567(2) 0.0309(6) Uani 1 1 d .
O7 O -0.2355(2) 0.2745(5) 0.44496(19) 0.0279(5) Uani 1 1 d .
O8 O -0.3553(3) 0.1001(3) 0.6061(3) 0.0222(6) Uani 1 1 d .
O9 O -0.3473(3) 0.4480(3) 0.6129(3) 0.0215(6) Uani 1 1 d .
N1 N 0.2193(2) 0.2946(6) 0.9114(2) 0.0190(5) Uani 1 1 d .
C1 C 0.1637(4) 0.4572(5) 0.9606(3) 0.0243(7) Uani 1 1 d .
H1 H 0.1446 0.5634 0.9059 0.029 Uiso 1 1 calc R
C2 C 0.1336(4) 0.4754(6) 1.0865(4) 0.0312(8) Uani 1 1 d .
H2 H 0.0940 0.5912 1.1180 0.037 Uiso 1 1 calc R
C3 C 0.1625(4) 0.3208(7) 1.1658(3) 0.0337(10) Uani 1 1 d .
H3 H 0.1421 0.3279 1.2530 0.040 Uiso 1 1 calc R
C4 C 0.2202(4) 0.1592(6) 1.1175(3) 0.0281(8) Uani 1 1 d .
H4 H 0.2413 0.0528 1.1715 0.034 Uiso 1 1 calc R
C5 C 0.2487(3) 0.1471(5) 0.9903(3) 0.0220(7) Uani 1 1 d .
C6 C 0.3121(4) -0.0320(5) 0.9339(3) 0.0264(8) Uani 1 1 d .
H6A H 0.2417 -0.0865 0.8713 0.032 Uiso 1 1 calc R
H6B H 0.3275 -0.1287 1.0020 0.032 Uiso 1 1 calc R
C7 C 0.4527(4) -0.0003(5) 0.8697(3) 0.0266(8) Uani 1 1 d .
H7A H 0.5194 0.0738 0.9261 0.032 Uiso 1 1 calc R
H7B H 0.4976 -0.1260 0.8513 0.032 Uiso 1 1 calc R
H111 H 0.498(3) 0.114(6) 0.705(3) 0.026(10) Uiso 1 1 d D
H103 H 0.119(4) 0.586(5) 0.627(3) 0.032(11) Uiso 1 1 d D
H106 H 0.149(5) -0.041(5) 0.649(4) 0.041(13) Uiso 1 1 d D
H105 H 0.027(4) 0.100(9) 0.660(6) 0.08(2) Uiso 1 1 d D
H104 H 0.012(3) 0.449(6) 0.653(5) 0.045(15) Uiso 1 1 d D
H108 H 0.328(5) 0.167(5) 0.489(5) 0.047(15) Uiso 1 1 d D
H107 H 0.326(5) 0.371(6) 0.477(4) 0.053(16) Uiso 1 1 d D
H101 H 0.366(4) 0.620(5) 0.672(4) 0.041(12) Uiso 1 1 d D
H102 H 0.485(2) 0.532(11) 0.709(6) 0.09(2) Uiso 1 1 d D

loop_
_atom_site_aniso_label
_atom_site_aniso_U_11
_atom_site_aniso_U_22
_atom_site_aniso_U_33
_atom_site_aniso_U_23
_atom_site_aniso_U_13
_atom_site_aniso_U_12
Co1 0.0176(2) 0.0148(2) 0.0166(2) 0.0008(2) 0.00301(13) 0.0007(2)
S1 0.0159(3) 0.0127(4) 0.0197(3) -0.0006(4) 0.0030(2) 0.0002(4)
O1 0.0234(14) 0.0386(16) 0.0344(18) 0.0170(14) 0.0148(12) 0.0132(12)
O2 0.0226(14) 0.0214(14) 0.0222(15) 0.0003(11) 0.0024(11) -0.0012(11)
O3 0.0244(14) 0.0172(13) 0.0224(15) 0.0056(11) 0.0020(11) 0.0021(11)
O4 0.0200(13) 0.0187(13) 0.0246(16) 0.0001(11) 0.0031(11) 0.0005(11)
O5 0.0484(13) 0.0153(12) 0.0204(11) 0.0010(14) 0.0124(9) -0.0029(14)
O6 0.0215(10) 0.0268(14) 0.0438(14) 0.0063(13) -0.0073(9) -0.0012(11)
O7 0.0406(11) 0.0200(11) 0.0237(11) -0.0025(14) 0.0116(9) -0.0038(14)
O8 0.0252(13) 0.0149(12) 0.0272(15) -0.0030(11) 0.0108(11) -0.0035(10)
O9 0.0252(14) 0.0127(12) 0.0270(16) -0.0005(11) 0.0070(11) 0.0026(10)
N1 0.0183(11) 0.0163(12) 0.0226(12) -0.0020(18) 0.0032(9) -0.0021(16)
C1 0.0290(19) 0.0199(17) 0.024(2) -0.0005(14) 0.0033(14) -0.0014(14)
C2 0.035(2) 0.032(2) 0.027(2) -0.0075(16) 0.0061(16) 0.0002(16)
C3 0.0313(16) 0.052(3) 0.0176(16) -0.0029(18) 0.0056(13) -0.0017(18)
C4 0.0268(19) 0.039(2) 0.0183(18) 0.0087(16) 0.0000(15) -0.0003(15)
C5 0.0188(16) 0.0241(16) 0.0232(18) 0.0013(14) -0.0001(14) -0.0027(13)
C6 0.0328(19) 0.0218(18) 0.0245(19) 0.0055(15) 0.0016(14) 0.0041(14)
C7 0.0267(18) 0.0252(17) 0.028(2) 0.0032(15) 0.0005(15) 0.0076(14)

loop_
_atom_type_symbol
_atom_type_description
_atom_type_scat_dispersion_real
_atom_type_scat_dispersion_imag
_atom_type_scat_source
C C 0.0033 0.0016 'International Tables Vol C Tables 4.2.6.8 and 6.1.1.4'
H H 0.0000 0.0000 'International Tables Vol C Tables 4.2.6.8 and 6.1.1.4'
N N 0.0061 0.0033 'International Tables Vol C Tables 4.2.6.8 and 6.1.1.4'
O O 0.0106 0.0060 'International Tables Vol C Tables 4.2.6.8 and 6.1.1.4'
S S 0.1246 0.1234 'International Tables Vol C Tables 4.2.6.8 and 6.1.1.4'
Co Co 0.3494 0.9721 'International Tables Vol C Tables 4.2.6.8 and 6.1.1.4'

loop_
_geom_angle_atom_site_label_1
_geom_angle_atom_site_label_2
_geom_angle_atom_site_label_3
_geom_angle
O1 Co1 O5 90.29(12)
O1 Co1 O4 91.52(12)
O5 Co1 O4 87.78(11)
O1 Co1 O3 176.89(13)
O5 Co1 O3 91.33(11)
O4 Co1 O3 91.19(9)
O1 Co1 N1 87.84(12)
O5 Co1 N1 177.17(15)
O4 Co1 N1 90.15(12)
O3 Co1 N1 90.64(11)
O1 Co1 O2 92.16(11)
O5 Co1 O2 87.16(11)
O4 Co1 O2 173.76(11)
O3 Co1 O2 85.28(11)
N1 Co1 O2 95.03(12)
O9 S1 O6 109.39(16)
O9 S1 O8 110.41(11)
O6 S1 O8 109.19(16)
O9 S1 O7 110.08(17)
O6 S1 O7 108.91(13)
O8 S1 O7 108.83(17)
C7 O1 Co1 127.2(2)
C7 O1 H111 116(2)
Co1 O1 H111 115(3)
Co1 O2 H101 109(3)
Co1 O2 H102 126(5)
H101 O2 H102 104(6)
Co1 O3 H103 112(3)
Co1 O3 H104 116(3)
H103 O3 H104 107(4)
Co1 O4 H106 114(3)
Co1 O4 H105 113(4)
H106 O4 H105 115(5)
Co1 O5 H108 122(4)
Co1 O5 H107 124(4)
H108 O5 H107 108(4)
C5 N1 C1 117.9(3)
C5 N1 Co1 124.2(3)
C1 N1 Co1 117.9(3)
N1 C1 C2 122.9(3)
N1 C1 H1 118.5
C2 C1 H1 118.5
C1 C2 C3 118.3(3)
C1 C2 H2 120.9
C3 C2 H2 120.9
C4 C3 C2 119.1(3)
C4 C3 H3 120.5
C2 C3 H3 120.5
C3 C4 C5 120.8(3)
C3 C4 H4 119.6
C5 C4 H4 119.6
N1 C5 C4 121.1(3)
N1 C5 C6 117.1(3)
C4 C5 C6 121.8(3)
C5 C6 C7 114.6(3)
C5 C6 H6A 108.6
C7 C6 H6A 108.6
C5 C6 H6B 108.6
C7 C6 H6B 108.6
H6A C6 H6B 107.6
O1 C7 C6 108.9(3)
O1 C7 H7A 109.9
C6 C7 H7A 109.9
O1 C7 H7B 109.9
C6 C7 H7B 109.9
H7A C7 H7B 108.3

loop_
_geom_bond_atom_site_label_1
_geom_bond_atom_site_label_2
_geom_bond_distance
Co1 O1 2.063(3)
Co1 O5 2.074(2)
Co1 O4 2.106(3)
Co1 O3 2.113(3)
Co1 N1 2.123(2)
Co1 O2 2.131(3)
S1 O9 1.468(3)
S1 O6 1.469(2)
S1 O8 1.473(3)
S1 O7 1.479(2)
O1 C7 1.424(4)
O1 H111 0.874(19)
O2 H101 0.842(18)
O2 H102 0.827(18)
O3 H103 0.879(19)
O3 H104 0.874(19)
O4 H106 0.901(19)
O4 H105 0.89(2)
O5 H108 0.879(19)
O5 H107 0.88(2)
N1 C5 1.343(5)
N1 C1 1.354(5)
C1 C2 1.376(5)
C1 H1 0.9500
C2 C3 1.382(6)
C2 H2 0.9500
C3 C4 1.352(6)
C3 H3 0.9500
C4 C5 1.383(5)
C4 H4 0.9500
C5 C6 1.509(5)
C6 C7 1.516(5)
C6 H6A 0.9900
C6 H6B 0.9900
C7 H7A 0.9900
C7 H7B 0.9900

loop_
_geom_torsion_atom_site_label_1
_geom_torsion_atom_site_label_2
_geom_torsion_atom_site_label_3
_geom_torsion_atom_site_label_4
_geom_torsion
O5 Co1 O1 C7 -164.1(3)
O4 Co1 O1 C7 -76.3(3)
O3 Co1 O1 C7 74(2)
N1 Co1 O1 C7 13.8(3)
O2 Co1 O1 C7 108.8(3)
O1 Co1 N1 C5 -28.8(2)
O5 Co1 N1 C5 19.8(18)
O4 Co1 N1 C5 62.7(3)
O3 Co1 N1 C5 153.9(3)
O2 Co1 N1 C5 -120.7(2)
O1 Co1 N1 C1 149.8(3)
O5 Co1 N1 C1 -161.7(17)
O4 Co1 N1 C1 -118.7(2)
O3 Co1 N1 C1 -27.5(2)
O2 Co1 N1 C1 57.8(2)
C5 N1 C1 C2 -1.5(5)
Co1 N1 C1 C2 179.9(3)
N1 C1 C2 C3 0.4(5)
C1 C2 C3 C4 0.7(6)
C2 C3 C4 C5 -0.7(6)
C1 N1 C5 C4 1.4(5)
Co1 N1 C5 C4 180.0(2)
C1 N1 C5 C6 -179.4(3)
Co1 N1 C5 C6 -0.8(4)
C3 C4 C5 N1 -0.4(5)
C3 C4 C5 C6 -179.6(3)
N1 C5 C6 C7 58.8(4)
C4 C5 C6 C7 -122.0(4)
Co1 O1 C7 C6 27.3(4)
C5 C6 C7 O1 -71.5(4)
